data_7047019
loop_
_publ_author_name
'Liang, Qiuming'
'Liu, Nina Jiabao'
'Song, Datong'

_publ_section_title
;
 Constructing reactive Fe and Co complexes from isolated
 picolyl-functionalized N-heterocyclic carbenes.
;
_journal_issue 29
_journal_name_full 'Dalton transactions (Cambridge, England : 2003)'
_journal_page_first 9889
_journal_page_last 9896
_journal_paper_doi 10.1039/c8dt02621a
_journal_volume 47
_journal_year 2018
_chemical_formula_sum 'C33 H46 Co N4 Si2'
_chemical_formula_weight 613.85
_space_group_crystal_system orthorhombic
_space_group_IT_number 61
_space_group_name_Hall '-P 2ac 2ab'
_space_group_name_H-M_alt 'P b c a'
_symmetry_space_group_name_Hall '-P 2ac 2ab'
_symmetry_space_group_name_H-M 'P b c a'
_atom_sites_solution_hydrogens geom
_audit_creation_method SHELXL-2016/6
_audit_update_record
;
2018-03-16 deposited with the CCDC.
2018-07-03 downloaded from the CCDC.
;
_cell_angle_alpha 90
_cell_angle_beta 90
_cell_angle_gamma 90
_cell_formula_units_Z 8
_cell_length_a 17.3185(11)
_cell_length_b 19.7038(12)
_cell_length_c 19.7936(12)
_cell_measurement_reflns_used 93353
_cell_measurement_temperature 150(2)
_cell_measurement_theta_max 27.534
_cell_measurement_theta_min 1.873
_cell_volume 6754.4(7)
_computing_structure_refinement 'SHELXL-2016/6 (Sheldrick, 2016)'
_diffrn_ambient_temperature 150(2)
_diffrn_measured_fraction_theta_full 1.000
_diffrn_measured_fraction_theta_max 0.999
_diffrn_measurement_device_type 'Bruker Kappa Apex II'
_diffrn_measurement_method 'omega and phi scans'
_diffrn_radiation_type MoK\a
_diffrn_radiation_wavelength 0.71073
_diffrn_reflns_av_R_equivalents 0.1683
_diffrn_reflns_av_unetI/netI 0.1035
_diffrn_reflns_Laue_measured_fraction_full 1.000
_diffrn_reflns_Laue_measured_fraction_max 0.999
_diffrn_reflns_limit_h_max 22
_diffrn_reflns_limit_h_min -22
_diffrn_reflns_limit_k_max 25
_diffrn_reflns_limit_k_min -20
_diffrn_reflns_limit_l_max 24
_diffrn_reflns_limit_l_min -25
_diffrn_reflns_number 93353
_diffrn_reflns_point_group_measured_fraction_full 1.000
_diffrn_reflns_point_group_measured_fraction_max 0.999
_diffrn_reflns_theta_full 25.242
_diffrn_reflns_theta_max 27.534
_diffrn_reflns_theta_min 1.873
_exptl_absorpt_coefficient_mu 0.606
_exptl_absorpt_correction_type multi-scan
_exptl_absorpt_process_details SADABS
_exptl_crystal_colour 'dark green'
_exptl_crystal_density_diffrn 1.207
_exptl_crystal_description plate
_exptl_crystal_F_000 2616
_exptl_crystal_size_max 0.1
_exptl_crystal_size_mid 0.1
_exptl_crystal_size_min 0.05
_exptl_transmission_factor_max 0.6758
_exptl_transmission_factor_min 0.6071
_refine_diff_density_max 0.481
_refine_diff_density_min -0.449
_refine_diff_density_rms 0.078
_refine_ls_extinction_method none
_refine_ls_goodness_of_fit_ref 0.998
_refine_ls_hydrogen_treatment constr
_refine_ls_matrix_type full
_refine_ls_number_parameters 373
_refine_ls_number_reflns 7784
_refine_ls_number_restraints 0
_refine_ls_restrained_S_all 0.998
_refine_ls_R_factor_all 0.1304
_refine_ls_R_factor_gt 0.0520
_refine_ls_shift/su_max 0.001
_refine_ls_shift/su_mean 0.000
_refine_ls_structure_factor_coef Fsqd
_refine_ls_weighting_details 'w=1/[\s^2^(Fo^2^)+(0.0428P)^2^+4.0020P] where P=(Fo^2^+2Fc^2^)/3'
_refine_ls_weighting_scheme calc
_refine_ls_wR_factor_gt 0.0980
_refine_ls_wR_factor_ref 0.1240
_reflns_Friedel_coverage 0.000
_reflns_number_gt 4332
_reflns_number_total 7784
_reflns_threshold_expression 'I > 2\s(I)'
_cod_data_source_file c8dt02621a2.cif
_cod_data_source_block wl66a
_cod_depositor_comments 'Adding full bibliography for 7047015--7047025.cif.'
_cod_database_code 7047019
_shelx_shelxl_version_number 2016/6
_shelx_space_group_comment
;
The symmetry employed for this shelxl refinement is uniquely defined
by the following loop, which should always be used as a source of
symmetry information in preference to the above space-group names.
They are only intended as comments.
;

loop_
_space_group_symop_operation_xyz
'x, y, z'
'x+1/2, -y+1/2, -z'
'-x, y+1/2, -z+1/2'
'-x+1/2, -y, z+1/2'
'-x, -y, -z'
'-x-1/2, y-1/2, z'
'x, -y-1/2, z-1/2'
'x-1/2, y, -z-1/2'

loop_
_atom_site_label
_atom_site_type_symbol
_atom_site_fract_x
_atom_site_fract_y
_atom_site_fract_z
_atom_site_U_iso_or_equiv
_atom_site_adp_type
_atom_site_occupancy
_atom_site_site_symmetry_order
_atom_site_calc_flag
_atom_site_refinement_flags_posn
_atom_site_refinement_flags_adp
_atom_site_refinement_flags_occupancy
_atom_site_disorder_assembly
_atom_site_disorder_group
Co1 Co 0.71834(2) 0.09899(2) 0.51905(2) 0.01926(12) Uani 1 1 d . . . . .
Si1 Si 0.81188(6) 0.22851(5) 0.51300(5) 0.0305(2) Uani 1 1 d . . . . .
N1 N 0.75360(15) 0.01360(13) 0.38908(12) 0.0234(6) Uani 1 1 d . . . . .
C1 C 0.81985(19) 0.04963(16) 0.36354(15) 0.0240(8) Uani 1 1 d . . . . .
Si2 Si 0.63519(6) 0.23472(5) 0.49507(5) 0.0351(3) Uani 1 1 d . . . . .
C2 C 0.80781(19) 0.09950(17) 0.31438(16) 0.0271(8) Uani 1 1 d . . . . .
N2 N 0.65584(15) -0.01708(12) 0.44832(12) 0.0212(6) Uani 1 1 d . . . . .
C3 C 0.8727(2) 0.13013(16) 0.28658(17) 0.0323(9) Uani 1 1 d . . . . .
H3A H 0.865929 0.162958 0.251940 0.039 Uiso 1 1 calc R U . . .
N3 N 0.66327(14) 0.04315(12) 0.58550(12) 0.0192(6) Uani 1 1 d . . . . .
C4 C 0.9467(2) 0.11460(17) 0.30746(17) 0.0307(8) Uani 1 1 d . . . . .
N4 N 0.72076(16) 0.19525(12) 0.51208(13) 0.0258(6) Uani 1 1 d . . . . .
C5 C 0.9558(2) 0.06623(17) 0.35759(17) 0.0309(8) Uani 1 1 d . . . . .
H5A H 1.006320 0.056120 0.373332 0.037 Uiso 1 1 calc R U . . .
C6 C 0.8933(2) 0.03197(16) 0.38562(15) 0.0265(8) Uani 1 1 d . . . . .
C7 C 0.7273(2) 0.1184(2) 0.29263(19) 0.0462(10) Uani 1 1 d . . . . .
H7A H 0.730042 0.149396 0.253949 0.069 Uiso 1 1 calc R U . . .
H7B H 0.700559 0.140868 0.330103 0.069 Uiso 1 1 calc R U . . .
H7C H 0.699021 0.077390 0.279684 0.069 Uiso 1 1 calc R U . . .
C8 C 1.0157(2) 0.14932(19) 0.2758(2) 0.0486(11) Uani 1 1 d . . . . .
H8A H 1.057520 0.116362 0.269966 0.073 Uiso 1 1 calc R U . . .
H8B H 1.033149 0.186232 0.305245 0.073 Uiso 1 1 calc R U . . .
H8C H 1.001018 0.167851 0.231680 0.073 Uiso 1 1 calc R U . . .
C9 C 0.9057(2) -0.02292(19) 0.43764(19) 0.0407(10) Uani 1 1 d . . . . .
H9A H 0.960020 -0.036897 0.437261 0.061 Uiso 1 1 calc R U . . .
H9B H 0.872939 -0.062016 0.426941 0.061 Uiso 1 1 calc R U . . .
H9C H 0.892267 -0.005504 0.482495 0.061 Uiso 1 1 calc R U . . .
C10 C 0.71570(19) 0.02874(15) 0.44740(15) 0.0217(7) Uani 1 1 d . . . . .
C11 C 0.7182(2) -0.03839(17) 0.35438(16) 0.0307(8) Uani 1 1 d . . . . .
H11A H 0.734119 -0.057044 0.312387 0.037 Uiso 1 1 calc R U . . .
C12 C 0.6571(2) -0.05765(17) 0.39093(16) 0.0309(8) Uani 1 1 d . . . . .
H12A H 0.621308 -0.092446 0.379779 0.037 Uiso 1 1 calc R U . . .
C13 C 0.60020(19) -0.02513(16) 0.49954(15) 0.0234(7) Uani 1 1 d . . . . .
H13A H 0.555654 -0.051010 0.488553 0.028 Uiso 1 1 calc R U . . .
C14 C 0.60404(18) 0.00064(16) 0.56345(15) 0.0221(7) Uani 1 1 d . . . . .
C15 C 0.54395(19) -0.01708(16) 0.61047(16) 0.0272(8) Uani 1 1 d . . . . .
H15A H 0.499955 -0.041234 0.594862 0.033 Uiso 1 1 calc R U . . .
C16 C 0.54898(19) -0.00008(17) 0.67592(16) 0.0274(8) Uani 1 1 d . . . . .
H16A H 0.508270 -0.010874 0.706248 0.033 Uiso 1 1 calc R U . . .
C17 C 0.61562(19) 0.03409(16) 0.69922(15) 0.0265(8) Uani 1 1 d . . . . .
H17A H 0.622292 0.042944 0.746041 0.032 Uiso 1 1 calc R U . . .
C18 C 0.66987(18) 0.05410(15) 0.65411(15) 0.0204(7) Uani 1 1 d . . . . .
C19 C 0.74378(19) 0.08504(16) 0.67726(14) 0.0213(7) Uani 1 1 d . . . . .
C20 C 0.74579(19) 0.14959(16) 0.70727(15) 0.0242(7) Uani 1 1 d . . . . .
C21 C 0.8154(2) 0.17287(17) 0.73312(16) 0.0291(8) Uani 1 1 d . . . . .
H21A H 0.816902 0.216223 0.754079 0.035 Uiso 1 1 calc R U . . .
C22 C 0.8825(2) 0.13548(17) 0.72951(16) 0.0298(8) Uani 1 1 d . . . . .
C23 C 0.8799(2) 0.07232(18) 0.69822(15) 0.0284(8) Uani 1 1 d . . . . .
H23A H 0.925897 0.046336 0.694749 0.034 Uiso 1 1 calc R U . . .
C24 C 0.81173(18) 0.04626(16) 0.67194(15) 0.0220(7) Uani 1 1 d . . . . .
C25 C 0.6748(2) 0.19289(17) 0.71157(17) 0.0355(9) Uani 1 1 d . . . . .
H25A H 0.641080 0.183125 0.673043 0.053 Uiso 1 1 calc R U . . .
H25B H 0.689684 0.240875 0.710774 0.053 Uiso 1 1 calc R U . . .
H25C H 0.647351 0.182979 0.753708 0.053 Uiso 1 1 calc R U . . .
C26 C 0.9574(2) 0.1631(2) 0.75717(19) 0.0448(10) Uani 1 1 d . . . . .
H26A H 0.988179 0.125852 0.775883 0.067 Uiso 1 1 calc R U . . .
H26B H 0.946372 0.196257 0.792822 0.067 Uiso 1 1 calc R U . . .
H26C H 0.986374 0.185254 0.720767 0.067 Uiso 1 1 calc R U . . .
C27 C 0.8116(2) -0.02269(17) 0.63906(17) 0.0337(9) Uani 1 1 d . . . . .
H27A H 0.763124 -0.046060 0.649535 0.051 Uiso 1 1 calc R U . . .
H27B H 0.855134 -0.049397 0.656239 0.051 Uiso 1 1 calc R U . . .
H27C H 0.816535 -0.017477 0.590008 0.051 Uiso 1 1 calc R U . . .
C28 C 0.8807(2) 0.15816(19) 0.53363(19) 0.0442(10) Uani 1 1 d . . . . .
H28A H 0.933363 0.176189 0.535752 0.066 Uiso 1 1 calc R U . . .
H28B H 0.877763 0.123171 0.498538 0.066 Uiso 1 1 calc R U . . .
H28C H 0.866912 0.138312 0.577402 0.066 Uiso 1 1 calc R U . . .
C29 C 0.8412(3) 0.2617(2) 0.42850(19) 0.0539(12) Uani 1 1 d . . . . .
H29A H 0.895198 0.276554 0.430195 0.081 Uiso 1 1 calc R U . . .
H29B H 0.808257 0.300295 0.416348 0.081 Uiso 1 1 calc R U . . .
H29C H 0.835576 0.225848 0.394589 0.081 Uiso 1 1 calc R U . . .
C30 C 0.8249(2) 0.2975(2) 0.5769(2) 0.0537(12) Uani 1 1 d . . . . .
H30A H 0.879548 0.310186 0.579179 0.080 Uiso 1 1 calc R U . . .
H30B H 0.807744 0.281382 0.621223 0.080 Uiso 1 1 calc R U . . .
H30C H 0.794206 0.337134 0.563635 0.080 Uiso 1 1 calc R U . . .
C31 C 0.6264(3) 0.2671(3) 0.4071(2) 0.0855(19) Uani 1 1 d . . . . .
H31A H 0.577730 0.291967 0.402273 0.128 Uiso 1 1 calc R U . . .
H31B H 0.627194 0.228867 0.375473 0.128 Uiso 1 1 calc R U . . .
H31C H 0.669741 0.297553 0.397292 0.128 Uiso 1 1 calc R U . . .
C32 C 0.6157(3) 0.3091(2) 0.5500(2) 0.0598(13) Uani 1 1 d . . . . .
H32A H 0.562579 0.324723 0.542816 0.090 Uiso 1 1 calc R U . . .
H32B H 0.651701 0.345794 0.538760 0.090 Uiso 1 1 calc R U . . .
H32C H 0.622471 0.296168 0.597431 0.090 Uiso 1 1 calc R U . . .
C33 C 0.5513(5) 0.1751(4) 0.5242(4) 0.0474(16) Uiso 0.5 1 d . . P A 1
H33A H 0.501694 0.194618 0.510480 0.071 Uiso 0.5 1 calc R U P A 1
H33B H 0.552594 0.170400 0.573506 0.071 Uiso 0.5 1 calc R U P A 1
H33C H 0.557586 0.130343 0.503308 0.071 Uiso 0.5 1 calc R U P A 1
C33A C 0.5596(5) 0.1709(4) 0.4919(4) 0.0474(16) Uiso 0.5 1 d . . P A 2
H33D H 0.511608 0.191617 0.475736 0.071 Uiso 0.5 1 calc R U P A 2
H33E H 0.551441 0.152097 0.537174 0.071 Uiso 0.5 1 calc R U P A 2
H33F H 0.574996 0.134402 0.461004 0.071 Uiso 0.5 1 calc R U P A 2

loop_
_atom_site_aniso_label
_atom_site_aniso_U_11
_atom_site_aniso_U_22
_atom_site_aniso_U_33
_atom_site_aniso_U_23
_atom_site_aniso_U_13
_atom_site_aniso_U_12
Co1 0.0216(2) 0.0188(2) 0.0174(2) -0.00088(18) 0.00050(18) -0.0023(2)
Si1 0.0366(6) 0.0261(5) 0.0289(5) -0.0003(4) 0.0034(4) -0.0097(4)
N1 0.0242(15) 0.0248(15) 0.0212(14) -0.0052(12) 0.0023(11) -0.0027(12)
C1 0.027(2) 0.0248(18) 0.0203(16) -0.0095(14) 0.0057(14) 0.0005(16)
Si2 0.0404(7) 0.0237(5) 0.0410(6) -0.0015(4) -0.0080(5) 0.0051(5)
C2 0.030(2) 0.0265(18) 0.0252(17) -0.0055(15) 0.0019(14) 0.0066(16)
N2 0.0240(16) 0.0206(14) 0.0190(13) -0.0027(11) -0.0004(11) -0.0030(12)
C3 0.045(3) 0.0213(19) 0.0308(19) 0.0008(15) 0.0067(17) -0.0004(17)
N3 0.0187(15) 0.0207(14) 0.0181(13) 0.0014(11) -0.0012(11) -0.0005(12)
C4 0.031(2) 0.028(2) 0.0328(19) -0.0053(15) 0.0090(16) -0.0029(16)
N4 0.0303(16) 0.0173(14) 0.0298(15) 0.0000(12) -0.0024(13) -0.0025(13)
C5 0.025(2) 0.032(2) 0.035(2) -0.0049(16) 0.0005(15) 0.0013(17)
C6 0.030(2) 0.0263(19) 0.0234(17) -0.0015(14) -0.0022(15) 0.0037(16)
C7 0.045(3) 0.047(2) 0.046(2) 0.0024(19) -0.010(2) 0.013(2)
C8 0.043(3) 0.041(2) 0.062(3) 0.003(2) 0.016(2) -0.005(2)
C9 0.036(2) 0.043(2) 0.043(2) 0.0089(18) -0.0012(18) 0.0048(19)
C10 0.0218(18) 0.0219(17) 0.0213(16) 0.0000(13) -0.0005(14) 0.0020(16)
C11 0.034(2) 0.0317(19) 0.0270(18) -0.0112(15) 0.0009(16) -0.0041(18)
C12 0.034(2) 0.029(2) 0.0287(18) -0.0110(15) -0.0042(16) -0.0042(17)
C13 0.0199(18) 0.0265(18) 0.0238(17) 0.0002(13) -0.0035(13) -0.0047(15)
C14 0.0156(18) 0.0236(18) 0.0272(17) 0.0061(14) -0.0044(13) -0.0004(15)
C15 0.023(2) 0.0274(19) 0.0307(19) 0.0045(15) -0.0025(14) -0.0087(15)
C16 0.0212(19) 0.035(2) 0.0262(18) 0.0069(15) 0.0041(14) -0.0033(16)
C17 0.029(2) 0.033(2) 0.0167(16) 0.0030(14) 0.0019(14) -0.0013(16)
C18 0.0214(19) 0.0204(17) 0.0193(16) 0.0015(13) -0.0021(13) 0.0003(14)
C19 0.0227(19) 0.0293(19) 0.0120(14) 0.0042(13) -0.0018(12) -0.0022(15)
C20 0.0286(19) 0.0257(18) 0.0183(15) 0.0027(14) -0.0038(14) 0.0000(15)
C21 0.034(2) 0.0267(19) 0.0264(18) 0.0008(15) -0.0054(15) -0.0063(17)
C22 0.028(2) 0.035(2) 0.0262(18) 0.0061(15) -0.0046(15) -0.0078(17)
C23 0.022(2) 0.037(2) 0.0266(18) 0.0087(16) -0.0010(15) 0.0032(16)
C24 0.0226(19) 0.0277(19) 0.0158(16) 0.0034(14) 0.0002(13) 0.0004(15)
C25 0.036(2) 0.035(2) 0.036(2) -0.0087(17) -0.0034(17) 0.0027(18)
C26 0.035(2) 0.050(3) 0.049(2) 0.004(2) -0.0134(18) -0.012(2)
C27 0.033(2) 0.032(2) 0.036(2) -0.0030(16) -0.0050(16) 0.0072(17)
C28 0.033(2) 0.052(3) 0.048(2) 0.0081(19) 0.0056(18) -0.008(2)
C29 0.069(3) 0.048(3) 0.045(2) 0.014(2) 0.009(2) -0.017(2)
C30 0.051(3) 0.049(3) 0.061(3) -0.019(2) 0.005(2) -0.023(2)
C31 0.119(5) 0.101(4) 0.037(3) 0.000(3) -0.014(3) 0.060(4)
C32 0.073(3) 0.060(3) 0.046(3) -0.008(2) -0.002(2) 0.032(3)

loop_
_atom_type_symbol
_atom_type_description
_atom_type_scat_dispersion_real
_atom_type_scat_dispersion_imag
_atom_type_scat_source
C C 0.0033 0.0016 'International Tables Vol C Tables 4.2.6.8 and 6.1.1.4'
H H 0.0000 0.0000 'International Tables Vol C Tables 4.2.6.8 and 6.1.1.4'
Si Si 0.0817 0.0704 'International Tables Vol C Tables 4.2.6.8 and 6.1.1.4'
Co Co 0.3494 0.9721 'International Tables Vol C Tables 4.2.6.8 and 6.1.1.4'
N N 0.0061 0.0033 'International Tables Vol C Tables 4.2.6.8 and 6.1.1.4'

loop_
_geom_angle_atom_site_label_1
_geom_angle_atom_site_label_2
_geom_angle_atom_site_label_3
_geom_angle
N4 Co1 N3 128.20(11)
N4 Co1 C10 130.16(12)
N3 Co1 C10 94.40(11)
N4 Si1 C29 112.11(17)
N4 Si1 C30 113.41(16)
C29 Si1 C30 108.53(19)
N4 Si1 C28 107.82(15)
C29 Si1 C28 106.38(19)
C30 Si1 C28 108.31(19)
C10 N1 C11 111.8(3)
C10 N1 C1 125.0(2)
C11 N1 C1 123.1(3)
C6 C1 C2 122.1(3)
C6 C1 N1 119.7(3)
C2 C1 N1 118.1(3)
N4 Si2 C33A 108.5(3)
N4 Si2 C32 113.72(17)
C33A Si2 C32 115.9(3)
N4 Si2 C31 114.31(19)
C33A Si2 C31 98.4(3)
C32 Si2 C31 105.2(2)
N4 Si2 C33 108.2(3)
C32 Si2 C33 99.6(3)
C31 Si2 C33 114.9(3)
C3 C2 C1 117.4(3)
C3 C2 C7 121.9(3)
C1 C2 C7 120.7(3)
C10 N2 C12 110.8(3)
C10 N2 C13 126.9(3)
C12 N2 C13 122.3(3)
C4 C3 C2 122.4(3)
C4 C3 H3A 118.8
C2 C3 H3A 118.8
C18 N3 C14 117.6(2)
C18 N3 Co1 122.1(2)
C14 N3 Co1 118.99(19)
C3 C4 C5 118.2(3)
C3 C4 C8 120.6(3)
C5 C4 C8 121.2(3)
Si2 N4 Si1 128.98(15)
Si2 N4 Co1 116.71(15)
Si1 N4 Co1 113.70(15)
C4 C5 C6 122.1(3)
C4 C5 H5A 119.0
C6 C5 H5A 119.0
C1 C6 C5 117.7(3)
C1 C6 C9 121.7(3)
C5 C6 C9 120.6(3)
C2 C7 H7A 109.5
C2 C7 H7B 109.5
H7A C7 H7B 109.5
C2 C7 H7C 109.5
H7A C7 H7C 109.5
H7B C7 H7C 109.5
C4 C8 H8A 109.5
C4 C8 H8B 109.5
H8A C8 H8B 109.5
C4 C8 H8C 109.5
H8A C8 H8C 109.5
H8B C8 H8C 109.5
C6 C9 H9A 109.5
C6 C9 H9B 109.5
H9A C9 H9B 109.5
C6 C9 H9C 109.5
H9A C9 H9C 109.5
H9B C9 H9C 109.5
N1 C10 N2 103.4(2)
N1 C10 Co1 138.5(2)
N2 C10 Co1 117.8(2)
C12 C11 N1 107.1(3)
C12 C11 H11A 126.4
N1 C11 H11A 126.4
C11 C12 N2 106.9(3)
C11 C12 H12A 126.5
N2 C12 H12A 126.5
C14 C13 N2 126.3(3)
C14 C13 H13A 116.8
N2 C13 H13A 116.8
C13 C14 N3 123.3(3)
C13 C14 C15 118.3(3)
N3 C14 C15 118.4(3)
C16 C15 C14 121.2(3)
C16 C15 H15A 119.4
C14 C15 H15A 119.4
C15 C16 C17 119.2(3)
C15 C16 H16A 120.4
C17 C16 H16A 120.4
C18 C17 C16 119.3(3)
C18 C17 H17A 120.3
C16 C17 H17A 120.3
C17 C18 N3 123.1(3)
C17 C18 C19 120.8(3)
N3 C18 C19 116.0(3)
C20 C19 C24 120.2(3)
C20 C19 C18 121.5(3)
C24 C19 C18 118.2(3)
C21 C20 C19 118.5(3)
C21 C20 C25 120.2(3)
C19 C20 C25 121.3(3)
C22 C21 C20 122.5(3)
C22 C21 H21A 118.8
C20 C21 H21A 118.8
C21 C22 C23 118.3(3)
C21 C22 C26 120.8(3)
C23 C22 C26 120.8(3)
C24 C23 C22 121.7(3)
C24 C23 H23A 119.1
C22 C23 H23A 119.1
C23 C24 C19 118.8(3)
C23 C24 C27 119.8(3)
C19 C24 C27 121.4(3)
C20 C25 H25A 109.5
C20 C25 H25B 109.5
H25A C25 H25B 109.5
C20 C25 H25C 109.5
H25A C25 H25C 109.5
H25B C25 H25C 109.5
C22 C26 H26A 109.5
C22 C26 H26B 109.5
H26A C26 H26B 109.5
C22 C26 H26C 109.5
H26A C26 H26C 109.5
H26B C26 H26C 109.5
C24 C27 H27A 109.5
C24 C27 H27B 109.5
H27A C27 H27B 109.5
C24 C27 H27C 109.5
H27A C27 H27C 109.5
H27B C27 H27C 109.5
Si1 C28 H28A 109.5
Si1 C28 H28B 109.5
H28A C28 H28B 109.5
Si1 C28 H28C 109.5
H28A C28 H28C 109.5
H28B C28 H28C 109.5
Si1 C29 H29A 109.5
Si1 C29 H29B 109.5
H29A C29 H29B 109.5
Si1 C29 H29C 109.5
H29A C29 H29C 109.5
H29B C29 H29C 109.5
Si1 C30 H30A 109.5
Si1 C30 H30B 109.5
H30A C30 H30B 109.5
Si1 C30 H30C 109.5
H30A C30 H30C 109.5
H30B C30 H30C 109.5
Si2 C31 H31A 109.5
Si2 C31 H31B 109.5
H31A C31 H31B 109.5
Si2 C31 H31C 109.5
H31A C31 H31C 109.5
H31B C31 H31C 109.5
Si2 C32 H32A 109.5
Si2 C32 H32B 109.5
H32A C32 H32B 109.5
Si2 C32 H32C 109.5
H32A C32 H32C 109.5
H32B C32 H32C 109.5
Si2 C33 H33A 109.5
Si2 C33 H33B 109.5
H33A C33 H33B 109.5
Si2 C33 H33C 109.5
H33A C33 H33C 109.5
H33B C33 H33C 109.5
Si2 C33A H33D 109.5
Si2 C33A H33E 109.5
H33D C33A H33E 109.5
Si2 C33A H33F 109.5
H33D C33A H33F 109.5
H33E C33A H33F 109.5

loop_
_geom_bond_atom_site_label_1
_geom_bond_atom_site_label_2
_geom_bond_distance
Co1 N4 1.902(2)
Co1 N3 1.962(2)
Co1 C10 1.982(3)
Si1 N4 1.709(3)
Si1 C29 1.867(4)
Si1 C30 1.870(4)
Si1 C28 1.873(4)
N1 C10 1.361(4)
N1 C11 1.378(4)
N1 C1 1.441(4)
C1 C6 1.389(5)
C1 C2 1.398(4)
Si2 N4 1.707(3)
Si2 C33A 1.817(9)
Si2 C32 1.856(4)
Si2 C31 1.860(4)
Si2 C33 1.956(8)
C2 C3 1.389(5)
C2 C7 1.506(5)
N2 C10 1.375(4)
N2 C12 1.389(4)
N2 C13 1.408(4)
C3 C4 1.381(5)
C3 H3A 0.9500
N3 C18 1.380(4)
N3 C14 1.394(4)
C4 C5 1.385(5)
C4 C8 1.513(5)
C5 C6 1.391(5)
C5 H5A 0.9500
C6 C9 1.509(5)
C7 H7A 0.9800
C7 H7B 0.9800
C7 H7C 0.9800
C8 H8A 0.9800
C8 H8B 0.9800
C8 H8C 0.9800
C9 H9A 0.9800
C9 H9B 0.9800
C9 H9C 0.9800
C11 C12 1.336(5)
C11 H11A 0.9500
C12 H12A 0.9500
C13 C14 1.365(4)
C13 H13A 0.9500
C14 C15 1.439(4)
C15 C16 1.341(4)
C15 H15A 0.9500
C16 C17 1.414(4)
C16 H16A 0.9500
C17 C18 1.355(4)
C17 H17A 0.9500
C18 C19 1.490(4)
C19 C20 1.404(4)
C19 C24 1.407(4)
C20 C21 1.388(4)
C20 C25 1.498(5)
C21 C22 1.377(5)
C21 H21A 0.9500
C22 C23 1.391(5)
C22 C26 1.510(5)
C23 C24 1.388(4)
C23 H23A 0.9500
C24 C27 1.506(4)
C25 H25A 0.9800
C25 H25B 0.9800
C25 H25C 0.9800
C26 H26A 0.9800
C26 H26B 0.9800
C26 H26C 0.9800
C27 H27A 0.9800
C27 H27B 0.9800
C27 H27C 0.9800
C28 H28A 0.9800
C28 H28B 0.9800
C28 H28C 0.9800
C29 H29A 0.9800
C29 H29B 0.9800
C29 H29C 0.9800
C30 H30A 0.9800
C30 H30B 0.9800
C30 H30C 0.9800
C31 H31A 0.9800
C31 H31B 0.9800
C31 H31C 0.9800
C32 H32A 0.9800
C32 H32B 0.9800
C32 H32C 0.9800
C33 H33A 0.9800
C33 H33B 0.9800
C33 H33C 0.9800
C33A H33D 0.9800
C33A H33E 0.9800
C33A H33F 0.9800

loop_
_geom_torsion_atom_site_label_1
_geom_torsion_atom_site_label_2
_geom_torsion_atom_site_label_3
_geom_torsion_atom_site_label_4
_geom_torsion
C10 N1 C1 C6 85.6(4)
C11 N1 C1 C6 -98.5(4)
C10 N1 C1 C2 -97.5(4)
C11 N1 C1 C2 78.4(4)
C6 C1 C2 C3 1.6(5)
N1 C1 C2 C3 -175.2(3)
C6 C1 C2 C7 -178.7(3)
N1 C1 C2 C7 4.4(4)
C1 C2 C3 C4 -2.3(5)
C7 C2 C3 C4 178.1(3)
C2 C3 C4 C5 0.5(5)
C2 C3 C4 C8 -179.9(3)
C33A Si2 N4 Si1 173.1(3)
C32 Si2 N4 Si1 -56.4(3)
C31 Si2 N4 Si1 64.5(3)
C33 Si2 N4 Si1 -166.0(3)
C33A Si2 N4 Co1 2.8(3)
C32 Si2 N4 Co1 133.24(19)
C31 Si2 N4 Co1 -105.9(2)
C33 Si2 N4 Co1 23.6(3)
C29 Si1 N4 Si2 -62.1(3)
C30 Si1 N4 Si2 61.2(3)
C28 Si1 N4 Si2 -178.8(2)
C29 Si1 N4 Co1 108.53(19)
C30 Si1 N4 Co1 -128.14(19)
C28 Si1 N4 Co1 -8.2(2)
C3 C4 C5 C6 1.9(5)
C8 C4 C5 C6 -177.6(3)
C2 C1 C6 C5 0.6(5)
N1 C1 C6 C5 177.4(3)
C2 C1 C6 C9 -178.7(3)
N1 C1 C6 C9 -1.9(5)
C4 C5 C6 C1 -2.5(5)
C4 C5 C6 C9 176.9(3)
C11 N1 C10 N2 1.2(3)
C1 N1 C10 N2 177.5(3)
C11 N1 C10 Co1 -171.3(3)
C1 N1 C10 Co1 5.0(5)
C12 N2 C10 N1 -1.3(3)
C13 N2 C10 N1 177.4(3)
C12 N2 C10 Co1 173.0(2)
C13 N2 C10 Co1 -8.2(4)
C10 N1 C11 C12 -0.6(4)
C1 N1 C11 C12 -177.0(3)
N1 C11 C12 N2 -0.2(4)
C10 N2 C12 C11 1.0(4)
C13 N2 C12 C11 -177.8(3)
C10 N2 C13 C14 -14.6(5)
C12 N2 C13 C14 164.0(3)
N2 C13 C14 N3 4.3(5)
N2 C13 C14 C15 -175.6(3)
C18 N3 C14 C13 -166.5(3)
Co1 N3 C14 C13 26.3(4)
C18 N3 C14 C15 13.4(4)
Co1 N3 C14 C15 -153.8(2)
C13 C14 C15 C16 172.1(3)
N3 C14 C15 C16 -7.8(5)
C14 C15 C16 C17 -1.9(5)
C15 C16 C17 C18 5.6(5)
C16 C17 C18 N3 0.5(5)
C16 C17 C18 C19 -174.9(3)
C14 N3 C18 C17 -10.1(4)
Co1 N3 C18 C17 156.7(2)
C14 N3 C18 C19 165.4(3)
Co1 N3 C18 C19 -27.8(4)
C17 C18 C19 C20 -68.8(4)
N3 C18 C19 C20 115.6(3)
C17 C18 C19 C24 107.6(3)
N3 C18 C19 C24 -68.0(4)
C24 C19 C20 C21 -2.0(4)
C18 C19 C20 C21 174.4(3)
C24 C19 C20 C25 178.0(3)
C18 C19 C20 C25 -5.7(4)
C19 C20 C21 C22 0.9(5)
C25 C20 C21 C22 -179.0(3)
C20 C21 C22 C23 0.5(5)
C20 C21 C22 C26 178.9(3)
C21 C22 C23 C24 -1.0(5)
C26 C22 C23 C24 -179.4(3)
C22 C23 C24 C19 0.0(4)
C22 C23 C24 C27 -179.4(3)
C20 C19 C24 C23 1.5(4)
C18 C19 C24 C23 -174.9(3)
C20 C19 C24 C27 -179.1(3)
C18 C19 C24 C27 4.5(4)
